data_4061015
loop_
_publ_author_name
'Sun, Yi'
'Chan, Hoi-Shan'
'Dixneuf, Pierre H.'
'Xie, Zuowei'

_publ_section_title
;
 Synthesis, Structural Characterization, Ligand Displacement Reaction, and
 Electrochemical Property of Ruthenium Complexes Incorporating Linked
 Cyclopentadienyl-Carboranyl Ligands
;
_journal_coden_ASTM ORGND7
_journal_issue 24
_journal_name_full Organometallics
_journal_page_first 5864
_journal_page_last 5872
_journal_paper_doi 10.1021/om0493816
_journal_volume 23
_journal_year 2004
_chemical_formula_sum 'C35 H42 B10 P2 Ru'
_chemical_formula_weight 733.80
_space_group_IT_number 14
_symmetry_cell_setting monoclinic
_symmetry_space_group_name_Hall '-P 2ybc'
_symmetry_space_group_name_H-M 'P 1 21/c 1'
_cell_angle_alpha 90.00
_cell_angle_beta 95.0900(10)
_cell_angle_gamma 90.00
_cell_formula_units_Z 4
_cell_length_a 9.1673(5)
_cell_length_b 18.1414(11)
_cell_length_c 21.1693(12)
_cell_measurement_temperature 293(2)
_cell_volume 3506.7(3)
_diffrn_ambient_temperature 293(2)
_exptl_crystal_density_diffrn 1.390
_cod_depositor_comments
;
The following automatic conversions were performed:
'_symmetry_cell_setting' value 'MONOCLINIC' changed to 'monoclinic'
according to '/home/saulius/struct/CIF-dictionaries/cif_core.dic'
dictionary named 'cif_core.dic' version 2.4.1 from 2010-06-29.

Automatic conversion script
Id: cif_fix_enum 1527 2010-12-29 10:47:43Z saulius 
;
_cod_original_sg_symbol_H-M 'P 21/c'
_cod_database_code 4061015

loop_
_symmetry_equiv_pos_as_xyz
'x, y, z'
'-x, y+1/2, -z+1/2'
'-x, -y, -z'
'x, -y-1/2, z-1/2'

loop_
_atom_site_label
_atom_site_type_symbol
_atom_site_fract_x
_atom_site_fract_y
_atom_site_fract_z
_atom_site_U_iso_or_equiv
_atom_site_adp_type
_atom_site_occupancy
_atom_site_symmetry_multiplicity
_atom_site_calc_flag
_atom_site_refinement_flags
_atom_site_disorder_assembly
_atom_site_disorder_group
Ru1 Ru 0.31939(4) 0.813522(19) 0.605825(16) 0.02310(11) Uani 1 1 d . . .
P1 P 0.21161(13) 0.80817(7) 0.69837(5) 0.0280(3) Uani 1 1 d . . .
P2 P 0.33151(13) 0.69330(7) 0.64225(6) 0.0287(3) Uani 1 1 d . . .
C1 C 0.1546(5) 0.8472(2) 0.46745(19) 0.0252(10) Uani 1 1 d . . .
C2 C 0.1318(5) 0.7991(2) 0.5390(2) 0.0252(10) Uani 1 1 d . . .
C11 C 0.2996(5) 0.8926(3) 0.4659(2) 0.0332(11) Uani 1 1 d . . .
C12 C 0.3916(6) 0.8654(4) 0.4139(3) 0.0551(16) Uani 1 1 d . . .
H12A H 0.4791 0.8945 0.4141 0.083 Uiso 1 1 calc R . .
H12B H 0.3362 0.8699 0.3734 0.083 Uiso 1 1 calc R . .
H12C H 0.4174 0.8147 0.4214 0.083 Uiso 1 1 calc R . .
C13 C 0.2672(6) 0.9743(3) 0.4538(3) 0.0500(15) Uani 1 1 d . . .
H13A H 0.3577 1.0008 0.4528 0.075 Uiso 1 1 calc R . .
H13B H 0.2136 0.9935 0.4871 0.075 Uiso 1 1 calc R . .
H13C H 0.2100 0.9799 0.4138 0.075 Uiso 1 1 calc R . .
C14 C 0.3889(5) 0.8854(2) 0.5301(2) 0.0275(10) Uani 1 1 d . . .
C15 C 0.3681(5) 0.9291(3) 0.5846(2) 0.0319(11) Uani 1 1 d . . .
H15A H 0.3008 0.9709 0.5864 0.038 Uiso 1 1 calc R . .
C16 C 0.4700(6) 0.9046(3) 0.6344(2) 0.0401(13) Uani 1 1 d . . .
H16A H 0.4842 0.9263 0.6769 0.048 Uiso 1 1 calc R . .
C17 C 0.5534(6) 0.8474(3) 0.6116(3) 0.0419(13) Uani 1 1 d . . .
H17A H 0.6348 0.8219 0.6356 0.050 Uiso 1 1 calc R . .
C18 C 0.5042(5) 0.8347(3) 0.5468(2) 0.0340(11) Uani 1 1 d . . .
H18A H 0.5459 0.7995 0.5183 0.041 Uiso 1 1 calc R . .
C19 C 0.2032(6) 0.7072(2) 0.7039(2) 0.0333(11) Uani 1 1 d . . .
H19A H 0.1062 0.6876 0.6920 0.040 Uiso 1 1 calc R . .
H19B H 0.2406 0.6886 0.7452 0.040 Uiso 1 1 calc R . .
C21 C 0.0345(5) 0.8455(3) 0.7146(2) 0.0347(11) Uani 1 1 d . . .
C22 C -0.0022(6) 0.9159(3) 0.6925(2) 0.0438(13) Uani 1 1 d . . .
H22A H 0.0561 0.9400 0.6652 0.053 Uiso 1 1 calc R . .
C23 C -0.1272(7) 0.9502(4) 0.7117(3) 0.0597(18) Uani 1 1 d . . .
H23A H -0.1499 0.9981 0.6986 0.072 Uiso 1 1 calc R . .
C24 C -0.2162(7) 0.9138(4) 0.7495(3) 0.066(2) Uani 1 1 d . . .
H24A H -0.2999 0.9367 0.7619 0.080 Uiso 1 1 calc R . .
C25 C -0.1821(7) 0.8434(4) 0.7693(3) 0.0651(19) Uani 1 1 d . . .
H25A H -0.2440 0.8185 0.7945 0.078 Uiso 1 1 calc R . .
C26 C -0.0575(6) 0.8092(3) 0.7522(3) 0.0466(13) Uani 1 1 d . . .
H26A H -0.0354 0.7616 0.7661 0.056 Uiso 1 1 calc R . .
C31 C 0.3220(5) 0.8399(3) 0.7700(2) 0.0311(11) Uani 1 1 d . . .
C32 C 0.3130(8) 0.9122(3) 0.7888(3) 0.072(2) Uani 1 1 d . . .
H32A H 0.2473 0.9437 0.7664 0.086 Uiso 1 1 calc R . .
C33 C 0.4007(9) 0.9392(4) 0.8411(3) 0.078(2) Uani 1 1 d . . .
H33A H 0.3951 0.9887 0.8521 0.094 Uiso 1 1 calc R . .
C34 C 0.4944(7) 0.8937(4) 0.8761(3) 0.0584(17) Uani 1 1 d . . .
H34A H 0.5500 0.9112 0.9118 0.070 Uiso 1 1 calc R . .
C35 C 0.5050(6) 0.8236(4) 0.8582(3) 0.0567(16) Uani 1 1 d . . .
H35A H 0.5698 0.7924 0.8815 0.068 Uiso 1 1 calc R . .
C36 C 0.4193(6) 0.7959(3) 0.8044(3) 0.0494(15) Uani 1 1 d . . .
H36A H 0.4297 0.7470 0.7925 0.059 Uiso 1 1 calc R . .
C51 C 0.5068(6) 0.6605(3) 0.6802(2) 0.0354(12) Uani 1 1 d . . .
C52 C 0.5223(7) 0.6242(3) 0.7387(3) 0.0523(15) Uani 1 1 d . . .
H52A H 0.4409 0.6164 0.7611 0.063 Uiso 1 1 calc R . .
C53 C 0.6599(10) 0.5996(4) 0.7635(3) 0.074(2) Uani 1 1 d . . .
H53A H 0.6702 0.5772 0.8031 0.088 Uiso 1 1 calc R . .
C54 C 0.7816(8) 0.6082(4) 0.7295(5) 0.080(3) Uani 1 1 d . . .
H54A H 0.8732 0.5921 0.7464 0.095 Uiso 1 1 calc R . .
C55 C 0.7651(7) 0.6409(4) 0.6707(4) 0.076(2) Uani 1 1 d . . .
H55A H 0.8453 0.6453 0.6470 0.091 Uiso 1 1 calc R . .
C56 C 0.6305(6) 0.6674(3) 0.6467(3) 0.0513(15) Uani 1 1 d . . .
H56A H 0.6220 0.6903 0.6073 0.062 Uiso 1 1 calc R . .
C61 C 0.2732(5) 0.6063(2) 0.6021(2) 0.0333(11) Uani 1 1 d . . .
C62 C 0.1769(6) 0.5581(3) 0.6270(3) 0.0476(14) Uani 1 1 d . . .
H62A H 0.1423 0.5679 0.6662 0.057 Uiso 1 1 calc R . .
C63 C 0.1321(7) 0.4953(3) 0.5938(3) 0.0581(17) Uani 1 1 d . . .
H63A H 0.0662 0.4633 0.6106 0.070 Uiso 1 1 calc R . .
C64 C 0.1829(8) 0.4795(3) 0.5369(3) 0.0637(19) Uani 1 1 d . . .
H64A H 0.1511 0.4374 0.5148 0.076 Uiso 1 1 calc R . .
C65 C 0.2800(8) 0.5253(3) 0.5125(3) 0.0594(17) Uani 1 1 d . . .
H65A H 0.3154 0.5142 0.4738 0.071 Uiso 1 1 calc R . .
C66 C 0.3278(6) 0.5898(3) 0.5452(3) 0.0454(14) Uani 1 1 d . . .
H66A H 0.3955 0.6208 0.5286 0.054 Uiso 1 1 calc R . .
B3 B 0.0299(6) 0.8772(3) 0.5172(3) 0.0299(12) Uani 1 1 d . . .
H3 H 0.0444 0.9285 0.5447 0.036 Uiso 1 1 calc R . .
B4 B -0.0092(6) 0.8778(3) 0.4325(3) 0.0370(14) Uani 1 1 d . . .
H4 H -0.0229 0.9291 0.4049 0.044 Uiso 1 1 calc R . .
B5 B 0.0785(7) 0.7994(3) 0.4038(3) 0.0372(14) Uani 1 1 d . . .
H5 H 0.1229 0.7994 0.3572 0.045 Uiso 1 1 calc R . .
B6 B 0.1676(6) 0.7529(3) 0.4700(2) 0.0304(12) Uani 1 1 d . . .
H6 H 0.2715 0.7234 0.4669 0.036 Uiso 1 1 calc R . .
B7 B -0.0525(6) 0.7998(3) 0.5470(3) 0.0309(12) Uani 1 1 d . . .
H7 H -0.0957 0.8004 0.5938 0.037 Uiso 1 1 calc R . .
B8 B -0.1423(6) 0.8472(3) 0.4820(3) 0.0365(14) Uani 1 1 d . . .
H8 H -0.2432 0.8788 0.4866 0.044 Uiso 1 1 calc R . .
B9 B -0.1128(7) 0.7978(3) 0.4112(3) 0.0398(15) Uani 1 1 d . . .
H9 H -0.1942 0.7967 0.3698 0.048 Uiso 1 1 calc R . .
B10 B -0.0004(7) 0.7195(3) 0.4341(3) 0.0391(14) Uani 1 1 d . . .
H10 H -0.0076 0.6674 0.4075 0.047 Uiso 1 1 calc R . .
B11 B 0.0320(6) 0.7221(3) 0.5180(3) 0.0317(12) Uani 1 1 d . . .
H11 H 0.0443 0.6709 0.5458 0.038 Uiso 1 1 calc R . .
B12 B -0.1405(6) 0.7496(3) 0.4820(3) 0.0356(13) Uani 1 1 d . . .
H12 H -0.2405 0.7170 0.4861 0.043 Uiso 1 1 calc R . .

loop_
_atom_site_aniso_label
_atom_site_aniso_U_11
_atom_site_aniso_U_22
_atom_site_aniso_U_33
_atom_site_aniso_U_23
_atom_site_aniso_U_13
_atom_site_aniso_U_12
Ru1 0.02173(18) 0.02473(18) 0.02269(18) 0.00126(16) 0.00119(12) -0.00530(16)
P1 0.0312(6) 0.0296(6) 0.0237(6) 0.0008(5) 0.0038(5) -0.0037(5)
P2 0.0299(6) 0.0268(6) 0.0292(6) 0.0017(5) 0.0012(5) -0.0011(5)
C1 0.030(3) 0.028(2) 0.018(2) 0.0022(17) 0.0009(18) -0.0043(19)
C2 0.029(2) 0.022(2) 0.024(2) 0.0008(17) 0.0029(18) -0.0034(18)
C11 0.033(3) 0.039(3) 0.029(3) 0.002(2) 0.007(2) -0.011(2)
C12 0.048(4) 0.086(5) 0.035(3) -0.006(3) 0.019(3) -0.017(3)
C13 0.049(4) 0.046(3) 0.053(4) 0.018(3) -0.007(3) -0.016(3)
C14 0.025(2) 0.032(2) 0.026(2) 0.0048(19) 0.0067(18) -0.0075(19)
C15 0.033(3) 0.028(2) 0.035(3) 0.004(2) 0.006(2) -0.010(2)
C16 0.043(3) 0.040(3) 0.037(3) -0.003(2) 0.001(2) -0.020(2)
C17 0.027(3) 0.052(3) 0.045(3) 0.010(3) -0.004(2) -0.018(2)
C18 0.026(3) 0.036(3) 0.041(3) 0.003(2) 0.012(2) -0.003(2)
C19 0.037(3) 0.030(3) 0.033(3) 0.0020(19) 0.004(2) -0.001(2)
C21 0.035(3) 0.048(3) 0.021(2) -0.002(2) 0.002(2) 0.003(2)
C22 0.055(4) 0.047(3) 0.030(3) 0.005(2) 0.007(2) 0.008(3)
C23 0.064(4) 0.077(5) 0.035(3) -0.010(3) -0.011(3) 0.032(4)
C24 0.046(4) 0.115(6) 0.036(3) -0.016(4) -0.003(3) 0.033(4)
C25 0.039(4) 0.106(6) 0.052(4) 0.012(4) 0.018(3) 0.006(4)
C26 0.038(3) 0.060(4) 0.042(3) 0.005(3) 0.006(2) -0.003(3)
C31 0.039(3) 0.033(3) 0.021(2) -0.0014(19) 0.006(2) -0.006(2)
C32 0.103(6) 0.049(4) 0.056(4) -0.010(3) -0.031(4) 0.009(4)
C33 0.116(7) 0.054(4) 0.061(4) -0.023(3) -0.020(4) -0.005(4)
C34 0.061(4) 0.072(5) 0.039(3) -0.010(3) -0.010(3) -0.020(3)
C35 0.042(3) 0.080(5) 0.045(3) 0.001(3) -0.009(3) -0.002(3)
C36 0.045(3) 0.053(4) 0.049(3) -0.011(3) 0.000(3) 0.004(3)
C51 0.035(3) 0.028(2) 0.042(3) -0.001(2) -0.007(2) 0.001(2)
C52 0.068(4) 0.044(3) 0.043(3) 0.001(3) -0.007(3) 0.009(3)
C53 0.104(6) 0.052(4) 0.058(4) -0.005(3) -0.033(4) 0.026(4)
C54 0.052(5) 0.051(4) 0.127(7) -0.008(4) -0.035(5) 0.010(3)
C55 0.033(4) 0.063(5) 0.132(7) 0.007(5) 0.000(4) -0.007(3)
C56 0.036(3) 0.043(3) 0.074(4) 0.005(3) 0.000(3) 0.001(2)
C61 0.034(3) 0.020(2) 0.044(3) 0.003(2) -0.005(2) 0.002(2)
C62 0.057(4) 0.031(3) 0.053(3) 0.006(2) -0.002(3) -0.004(3)
C63 0.062(4) 0.033(3) 0.076(5) 0.007(3) -0.010(3) -0.019(3)
C64 0.073(5) 0.039(3) 0.073(5) -0.014(3) -0.026(4) 0.000(3)
C65 0.080(5) 0.050(4) 0.047(4) -0.014(3) 0.000(3) 0.015(3)
C66 0.047(3) 0.035(3) 0.054(4) -0.004(2) 0.003(3) 0.004(2)
B3 0.024(3) 0.032(3) 0.034(3) -0.007(2) 0.001(2) 0.000(2)
B4 0.036(3) 0.034(3) 0.039(3) 0.009(3) -0.007(3) -0.002(3)
B5 0.043(3) 0.047(4) 0.021(3) -0.005(2) 0.001(2) -0.004(3)
B6 0.032(3) 0.030(3) 0.028(3) -0.003(2) -0.001(2) -0.001(2)
B7 0.024(3) 0.035(3) 0.034(3) 0.002(2) 0.004(2) -0.008(2)
B8 0.022(3) 0.034(3) 0.052(4) 0.001(3) -0.007(3) -0.006(2)
B9 0.042(4) 0.038(3) 0.036(3) -0.002(2) -0.015(3) -0.010(3)
B10 0.048(4) 0.036(3) 0.031(3) -0.009(2) -0.009(3) -0.010(3)
B11 0.029(3) 0.024(3) 0.041(3) 0.003(2) -0.003(2) 0.000(2)
B12 0.028(3) 0.036(3) 0.041(3) -0.001(3) -0.004(3) -0.007(2)

loop_
_geom_bond_atom_site_label_1
_geom_bond_atom_site_label_2
_geom_bond_distance
_geom_bond_site_symmetry_2
_geom_bond_publ_flag
Ru1 C2 2.144(4) . ?
Ru1 C15 2.198(4) . ?
Ru1 C16 2.204(5) . ?
Ru1 C14 2.204(4) . ?
Ru1 C17 2.224(5) . ?
Ru1 C18 2.226(5) . ?
Ru1 P1 2.2733(12) . ?
Ru1 P2 2.3127(12) . ?
P1 C21 1.820(5) . ?
P1 C19 1.838(5) . ?
P1 C31 1.839(5) . ?
P1 P2 2.6821(17) . ?
P2 C51 1.831(5) . ?
P2 C61 1.849(5) . ?
P2 C19 1.851(5) . ?
C1 C11 1.567(6) . ?
C1 B5 1.699(7) . ?
C1 B4 1.707(7) . ?
C1 B3 1.710(7) . ?
C1 B6 1.714(7) . ?
C1 C2 1.775(6) . ?
C2 B11 1.708(7) . ?
C2 B7 1.713(7) . ?
C2 B3 1.737(7) . ?
C2 B6 1.739(7) . ?
C11 C12 1.528(7) . ?
C11 C13 1.528(7) . ?
C11 C14 1.529(6) . ?
C14 C18 1.421(6) . ?
C14 C15 1.427(6) . ?
C15 C16 1.416(7) . ?
C16 C17 1.400(8) . ?
C17 C18 1.424(7) . ?
C21 C26 1.377(7) . ?
C21 C22 1.392(7) . ?
C22 C23 1.394(8) . ?
C23 C24 1.364(9) . ?
C24 C25 1.370(9) . ?
C25 C26 1.376(8) . ?
C31 C36 1.360(7) . ?
C31 C32 1.376(7) . ?
C32 C33 1.397(8) . ?
C33 C34 1.362(9) . ?
C34 C35 1.332(8) . ?
C35 C36 1.418(8) . ?
C51 C56 1.396(8) . ?
C51 C52 1.399(7) . ?
C52 C53 1.396(9) . ?
C53 C54 1.389(11) . ?
C54 C55 1.375(11) . ?
C55 C56 1.378(8) . ?
C61 C66 1.378(7) . ?
C61 C62 1.380(7) . ?
C62 C63 1.383(8) . ?
C63 C64 1.360(9) . ?
C64 C65 1.353(9) . ?
C65 C66 1.409(8) . ?
B3 B7 1.740(8) . ?
B3 B8 1.770(7) . ?
B3 B4 1.796(8) . ?
B4 B5 1.768(8) . ?
B4 B8 1.767(8) . ?
B4 B9 1.771(8) . ?
B5 B10 1.767(9) . ?
B5 B6 1.773(8) . ?
B5 B9 1.775(9) . ?
B6 B10 1.764(8) . ?
B6 B11 1.764(8) . ?
B7 B11 1.746(8) . ?
B7 B8 1.763(8) . ?
B7 B12 1.781(8) . ?
B8 B12 1.772(8) . ?
B8 B9 1.788(9) . ?
B9 B12 1.774(8) . ?
B9 B10 1.797(9) . ?
B10 B11 1.774(8) . ?
B10 B12 1.790(9) . ?
B11 B12 1.765(8) . ?
